data_4304888
loop_
_publ_author_name
'So Young Lee'
'Sunhong Park'
'Hyun Jee Kim'
'Jong Hwa Jung'
'Shim Sung Lee'

_publ_section_title
;
Ligand- and Anion-Directed Assembly of Exo-Coordinated Mercury(II) Halide
Complexes with O2S2-Donor Macrocycles
;
_journal_name_full 'Inorganic Chemistry'
_journal_page_first 1913
_journal_page_last 1915
_journal_paper_doi 10.1021/ic702496e
_journal_volume 47
_journal_year 2008
_chemical_formula_sum 'C20 H24 Hg I2 O2 S2'
_chemical_formula_weight 814.90
_chemical_name_systematic
; 
 ? 
;
_space_group_IT_number 9
_symmetry_cell_setting monoclinic
_symmetry_space_group_name_Hall 'C -2yc'
_symmetry_space_group_name_H-M 'C 1 c 1'
_atom_sites_solution_hydrogens geom
_atom_sites_solution_primary direct
_atom_sites_solution_secondary difmap
_audit_creation_method SHELXL-97
_cell_angle_alpha 90.00
_cell_angle_beta 96.6290(10)
_cell_angle_gamma 90.00
_cell_formula_units_Z 4
_cell_length_a 8.5589(5)
_cell_length_b 13.9339(7)
_cell_length_c 20.1922(11)
_cell_measurement_reflns_used 8637
_cell_measurement_temperature 173(2)
_cell_measurement_theta_max 28.25
_cell_measurement_theta_min 2.81
_cell_volume 2392.0(2)
_computing_cell_refinement 'Bruker SMART'
_computing_data_collection 'Bruker SMART'
_computing_data_reduction 'Bruker SAINT'
_computing_molecular_graphics 'Bruker SHELXTL'
_computing_publication_material 'Bruker SHELXTL'
_computing_structure_refinement 'SHELXL-97 (Sheldrick, 1997)'
_computing_structure_solution 'SHELXS-97 (Sheldrick, 1990)'
_diffrn_ambient_temperature 173(2)
_diffrn_measured_fraction_theta_full 0.942
_diffrn_measured_fraction_theta_max 0.942
_diffrn_measurement_device_type 'CCD area detector'
_diffrn_measurement_method 'phi and omega scans'
_diffrn_radiation_monochromator graphite
_diffrn_radiation_source 'fine-focus sealed tube'
_diffrn_radiation_type MoK\a
_diffrn_radiation_wavelength 0.71073
_diffrn_reflns_av_R_equivalents 0.0191
_diffrn_reflns_av_sigmaI/netI 0.0570
_diffrn_reflns_limit_h_max 10
_diffrn_reflns_limit_h_min -10
_diffrn_reflns_limit_k_max 17
_diffrn_reflns_limit_k_min -17
_diffrn_reflns_limit_l_max 25
_diffrn_reflns_limit_l_min -24
_diffrn_reflns_number 8454
_diffrn_reflns_theta_full 27.00
_diffrn_reflns_theta_max 27.00
_diffrn_reflns_theta_min 2.03
_exptl_absorpt_coefficient_mu 9.203
_exptl_absorpt_correction_type 'empirical SADABS'
_exptl_absorpt_process_details
;
 Ratio of minimum to maximum apparent transmission:  0.661967
;
_exptl_crystal_colour colorless
_exptl_crystal_density_diffrn 2.263
_exptl_crystal_density_method 'not measured'
_exptl_crystal_description block
_exptl_crystal_F_000 1512
_exptl_crystal_size_max 0.20
_exptl_crystal_size_mid 0.20
_exptl_crystal_size_min 0.10
_refine_diff_density_max 0.592
_refine_diff_density_min -0.709
_refine_diff_density_rms 0.083
_refine_ls_abs_structure_details 'Flack H D (1983), Acta Cryst. A39, 876-881'
_refine_ls_abs_structure_Flack 0.035(4)
_refine_ls_extinction_method none
_refine_ls_goodness_of_fit_ref 0.656
_refine_ls_hydrogen_treatment constr
_refine_ls_matrix_type full
_refine_ls_number_parameters 244
_refine_ls_number_reflns 4510
_refine_ls_number_restraints 2
_refine_ls_restrained_S_all 0.655
_refine_ls_R_factor_all 0.0183
_refine_ls_R_factor_gt 0.0173
_refine_ls_shift/su_max 0.002
_refine_ls_shift/su_mean 0.000
_refine_ls_structure_factor_coef Fsqd
_refine_ls_weighting_details 'calc w=1/[\s^2^(Fo^2^)+(0.0000P)^2^+0.0000P] where P=(Fo^2^+2Fc^2^)/3'
_refine_ls_weighting_scheme calc
_refine_ls_wR_factor_gt 0.0406
_refine_ls_wR_factor_ref 0.0410
_reflns_number_gt 4364
_reflns_number_total 4510
_reflns_threshold_expression >2sigma(I)
_cod_data_source_file ic702496e-file017.cif
_cod_data_source_block complex4b
_cod_depositor_comments
;
The following automatic conversions were performed:
'_symmetry_cell_setting' value 'Monoclinic' changed to 'monoclinic'
according to '/home/saulius/struct/CIF-dictionaries/cif_core.dic'
dictionary named 'cif_core.dic' version 2.4.1 from 2010-06-29.

Automatic conversion script
Id: cif_fix_enum 1527 2010-12-29 10:47:43Z saulius 
;
_cod_original_sg_symbol_H-M 'C c'
_cod_database_code 4304888

loop_
_symmetry_equiv_pos_as_xyz
'x, y, z'
'x, -y, z+1/2'
'x+1/2, y+1/2, z'
'x+1/2, -y+1/2, z+1/2'

loop_
_atom_site_label
_atom_site_type_symbol
_atom_site_fract_x
_atom_site_fract_y
_atom_site_fract_z
_atom_site_U_iso_or_equiv
_atom_site_adp_type
_atom_site_occupancy
_atom_site_symmetry_multiplicity
_atom_site_calc_flag
_atom_site_refinement_flags
_atom_site_disorder_assembly
_atom_site_disorder_group
Hg1 Hg -0.52155(2) 0.802459(10) 0.207770(13) 0.02570(4) Uani 1 1 d . . .
I1 I -0.56733(4) 0.61683(2) 0.236596(18) 0.04113(8) Uani 1 1 d . . .
I2 I -0.47649(3) 0.94941(2) 0.292407(15) 0.03640(7) Uani 1 1 d . . .
S1 S -0.36890(11) 0.81461(7) 0.10280(5) 0.02134(19) Uani 1 1 d . . .
S2 S 0.19953(10) 0.84284(7) 0.13447(5) 0.02273(19) Uani 1 1 d . . .
O1 O 0.1147(3) 0.9651(2) -0.00295(17) 0.0317(7) Uani 1 1 d . . .
O2 O -0.2307(3) 0.7754(3) -0.02900(16) 0.0302(7) Uani 1 1 d . . .
C1 C 0.0392(5) 0.9722(3) -0.0697(2) 0.0299(9) Uani 1 1 d . . .
H1A H 0.1009 0.9380 -0.1009 0.036 Uiso 1 1 calc R . .
H1B H 0.0282 1.0402 -0.0835 0.036 Uiso 1 1 calc R . .
C2 C -0.1218(5) 0.9260(3) -0.0691(2) 0.0311(9) Uani 1 1 d . . .
H2A H -0.1885 0.9419 -0.1110 0.037 Uiso 1 1 calc R . .
H2B H -0.1732 0.9521 -0.0315 0.037 Uiso 1 1 calc R . .
C3 C -0.1076(5) 0.8173(3) -0.0622(3) 0.0295(9) Uani 1 1 d . . .
H3A H -0.1100 0.7886 -0.1072 0.035 Uiso 1 1 calc R . .
H3B H -0.0048 0.8015 -0.0370 0.035 Uiso 1 1 calc R . .
C4 C -0.3820(5) 0.7727(3) -0.0603(2) 0.0272(9) Uani 1 1 d . . .
C5 C -0.4247(6) 0.7975(3) -0.1264(3) 0.0307(10) Uani 1 1 d . . .
H5A H -0.3478 0.8180 -0.1537 0.037 Uiso 1 1 calc R . .
C6 C -0.5826(6) 0.7917(3) -0.1520(3) 0.0349(11) Uani 1 1 d . . .
H6A H -0.6130 0.8082 -0.1973 0.042 Uiso 1 1 calc R . .
C7 C -0.6964(5) 0.7622(4) -0.1127(3) 0.0352(10) Uani 1 1 d . . .
H7A H -0.8038 0.7590 -0.1307 0.042 Uiso 1 1 calc R . .
C8 C -0.6513(5) 0.7376(3) -0.0470(2) 0.0295(9) Uani 1 1 d . . .
H8A H -0.7287 0.7171 -0.0200 0.035 Uiso 1 1 calc R . .
C9 C -0.4940(5) 0.7423(3) -0.0195(2) 0.0243(8) Uani 1 1 d . . .
C10 C -0.4435(5) 0.7124(3) 0.0511(2) 0.0249(8) Uani 1 1 d . . .
H10A H -0.3602 0.6630 0.0516 0.030 Uiso 1 1 calc R . .
H10B H -0.5340 0.6835 0.0702 0.030 Uiso 1 1 calc R . .
C11 C -0.1737(4) 0.7731(3) 0.1356(2) 0.0254(8) Uani 1 1 d . . .
H11A H -0.1817 0.7124 0.1605 0.030 Uiso 1 1 calc R . .
H11B H -0.1099 0.7611 0.0985 0.030 Uiso 1 1 calc R . .
C12 C -0.0960(5) 0.8501(3) 0.1818(2) 0.0278(9) Uani 1 1 d . . .
H12A H -0.1062 0.9130 0.1589 0.033 Uiso 1 1 calc R . .
H12B H -0.1513 0.8543 0.2222 0.033 Uiso 1 1 calc R . .
C13 C 0.0775(5) 0.8290(4) 0.2025(2) 0.0286(9) Uani 1 1 d . . .
H13A H 0.0882 0.7625 0.2196 0.034 Uiso 1 1 calc R . .
H13B H 0.1170 0.8728 0.2393 0.034 Uiso 1 1 calc R . .
C14 C 0.2107(5) 0.9737(3) 0.1304(2) 0.0254(8) Uani 1 1 d . . .
H14A H 0.1042 1.0005 0.1180 0.031 Uiso 1 1 calc R . .
H14B H 0.2516 0.9995 0.1747 0.031 Uiso 1 1 calc R . .
C15 C 0.3175(5) 1.0032(3) 0.0796(2) 0.0227(8) Uani 1 1 d . . .
C16 C 0.4685(5) 1.0403(3) 0.0993(2) 0.0260(8) Uani 1 1 d . . .
H16A H 0.5058 1.0450 0.1454 0.031 Uiso 1 1 calc R . .
C17 C 0.5629(5) 1.0698(3) 0.0523(3) 0.0329(10) Uani 1 1 d . . .
H17A H 0.6652 1.0940 0.0663 0.039 Uiso 1 1 calc R . .
C18 C 0.5104(5) 1.0647(3) -0.0147(3) 0.0322(10) Uani 1 1 d . . .
H18A H 0.5765 1.0855 -0.0466 0.039 Uiso 1 1 calc R . .
C19 C 0.3599(5) 1.0289(3) -0.0360(2) 0.0303(9) Uani 1 1 d . . .
H19A H 0.3234 1.0245 -0.0822 0.036 Uiso 1 1 calc R . .
C20 C 0.2651(5) 0.9999(3) 0.0117(2) 0.0274(8) Uani 1 1 d . . .

loop_
_atom_site_aniso_label
_atom_site_aniso_U_11
_atom_site_aniso_U_22
_atom_site_aniso_U_33
_atom_site_aniso_U_23
_atom_site_aniso_U_13
_atom_site_aniso_U_12
Hg1 0.02072(6) 0.03020(8) 0.02638(8) -0.00248(7) 0.00364(5) 0.00149(7)
I1 0.06312(19) 0.02772(15) 0.03529(17) 0.00196(12) 0.01735(15) 0.00334(13)
I2 0.04447(16) 0.04045(17) 0.02339(15) -0.00887(12) 0.00016(11) -0.00313(12)
S1 0.0189(4) 0.0228(5) 0.0226(5) -0.0002(4) 0.0039(4) 0.0003(3)
S2 0.0173(4) 0.0302(5) 0.0209(5) 0.0017(4) 0.0028(3) 0.0002(3)
O1 0.0229(14) 0.0457(19) 0.0262(17) 0.0045(13) 0.0008(12) -0.0083(12)
O2 0.0200(14) 0.0445(19) 0.0265(17) 0.0049(14) 0.0043(12) -0.0022(12)
C1 0.028(2) 0.037(2) 0.024(2) 0.0028(18) 0.0000(17) -0.0006(17)
C2 0.0215(19) 0.037(2) 0.034(3) -0.0003(19) -0.0002(17) 0.0000(16)
C3 0.022(2) 0.037(2) 0.031(2) 0.0006(18) 0.0064(18) -0.0003(16)
C4 0.0241(19) 0.028(2) 0.029(2) -0.0036(18) 0.0036(17) -0.0005(16)
C5 0.028(2) 0.039(3) 0.025(2) 0.0012(18) 0.0048(18) -0.0066(16)
C6 0.036(2) 0.043(3) 0.025(2) -0.0054(19) -0.0025(19) -0.0047(18)
C7 0.024(2) 0.041(3) 0.038(3) -0.008(2) -0.0060(19) -0.0076(18)
C8 0.0237(19) 0.033(2) 0.032(2) -0.0054(18) 0.0055(17) -0.0064(16)
C9 0.0238(18) 0.022(2) 0.027(2) -0.0046(16) 0.0049(16) -0.0031(15)
C10 0.029(2) 0.0193(19) 0.027(2) -0.0049(16) 0.0068(17) -0.0056(15)
C11 0.0171(17) 0.028(2) 0.032(2) -0.0036(17) 0.0041(16) -0.0006(14)
C12 0.0210(19) 0.035(2) 0.028(2) -0.0036(18) 0.0045(17) 0.0005(16)
C13 0.0186(18) 0.042(2) 0.026(2) 0.0052(19) 0.0033(16) -0.0007(16)
C14 0.0273(19) 0.027(2) 0.022(2) 0.0021(16) 0.0053(16) 0.0058(15)
C15 0.0239(18) 0.0177(18) 0.027(2) 0.0019(15) 0.0025(15) 0.0042(14)
C16 0.027(2) 0.021(2) 0.029(2) -0.0030(16) 0.0012(17) 0.0000(14)
C17 0.027(2) 0.023(2) 0.049(3) 0.0011(19) 0.0063(19) -0.0033(16)
C18 0.030(2) 0.034(2) 0.034(3) 0.0012(19) 0.0118(19) -0.0061(17)
C19 0.033(2) 0.032(2) 0.026(2) -0.0008(18) 0.0064(18) -0.0041(18)
C20 0.0242(19) 0.027(2) 0.031(2) -0.0016(17) 0.0024(16) -0.0024(15)

loop_
_atom_type_symbol
_atom_type_description
_atom_type_scat_dispersion_real
_atom_type_scat_dispersion_imag
_atom_type_scat_source
C C 0.0033 0.0016 'International Tables Vol C Tables 4.2.6.8 and 6.1.1.4'
H H 0.0000 0.0000 'International Tables Vol C Tables 4.2.6.8 and 6.1.1.4'
O O 0.0106 0.0060 'International Tables Vol C Tables 4.2.6.8 and 6.1.1.4'
S S 0.1246 0.1234 'International Tables Vol C Tables 4.2.6.8 and 6.1.1.4'
I I -0.4742 1.8119 'International Tables Vol C Tables 4.2.6.8 and 6.1.1.4'
Hg Hg -2.3894 9.2266 'International Tables Vol C Tables 4.2.6.8 and 6.1.1.4'

loop_
_geom_angle_atom_site_label_1
_geom_angle_atom_site_label_2
_geom_angle_atom_site_label_3
_geom_angle
_geom_angle_site_symmetry_1
_geom_angle_site_symmetry_3
_geom_angle_publ_flag
S1 Hg1 I2 114.84(2) . . ?
S1 Hg1 I1 109.62(2) . . ?
I2 Hg1 I1 127.853(14) . . ?
S1 Hg1 S2 91.99(3) . 1_455 ?
I2 Hg1 S2 104.06(2) . 1_455 ?
I1 Hg1 S2 100.15(2) . 1_455 ?
C11 S1 C10 101.8(2) . . ?
C11 S1 Hg1 101.99(15) . . ?
C10 S1 Hg1 103.67(14) . . ?
C14 S2 C13 100.1(2) . . ?
C14 S2 Hg1 100.58(14) . 1_655 ?
C13 S2 Hg1 96.38(14) . 1_655 ?
C20 O1 C1 119.3(4) . . ?
C4 O2 C3 119.9(4) . . ?
O1 C1 C2 106.0(4) . . ?
C1 C2 C3 111.0(4) . . ?
O2 C3 C2 113.1(4) . . ?
O2 C4 C5 124.5(4) . . ?
O2 C4 C9 114.2(4) . . ?
C5 C4 C9 121.4(4) . . ?
C4 C5 C6 118.7(5) . . ?
C7 C6 C5 121.3(5) . . ?
C8 C7 C6 119.0(4) . . ?
C7 C8 C9 121.4(4) . . ?
C8 C9 C4 118.2(4) . . ?
C8 C9 C10 121.6(4) . . ?
C4 C9 C10 120.2(4) . . ?
C9 C10 S1 111.6(3) . . ?
C12 C11 S1 108.4(3) . . ?
C13 C12 C11 112.0(4) . . ?
C12 C13 S2 113.4(3) . . ?
C15 C14 S2 110.0(3) . . ?
C20 C15 C16 118.1(4) . . ?
C20 C15 C14 120.6(4) . . ?
C16 C15 C14 121.2(4) . . ?
C17 C16 C15 120.5(4) . . ?
C18 C17 C16 120.7(4) . . ?
C17 C18 C19 120.3(4) . . ?
C20 C19 C18 118.7(4) . . ?
O1 C20 C19 124.1(4) . . ?
O1 C20 C15 114.2(4) . . ?
C19 C20 C15 121.7(4) . . ?

loop_
_geom_bond_atom_site_label_1
_geom_bond_atom_site_label_2
_geom_bond_distance
_geom_bond_site_symmetry_2
_geom_bond_publ_flag
Hg1 S1 2.6206(10) . ?
Hg1 I2 2.6665(3) . ?
Hg1 I1 2.6898(4) . ?
Hg1 S2 2.7185(10) 1_455 ?
S1 C11 1.819(4) . ?
S1 C10 1.836(4) . ?
S2 C14 1.828(4) . ?
S2 C13 1.828(5) . ?
S2 Hg1 2.7185(9) 1_655 ?
O1 C20 1.375(5) . ?
O1 C1 1.429(5) . ?
O2 C4 1.375(5) . ?
O2 C3 1.437(5) . ?
C1 C2 1.521(6) . ?
C2 C3 1.524(7) . ?
C4 C5 1.386(7) . ?
C4 C9 1.400(6) . ?
C5 C6 1.392(7) . ?
C6 C7 1.388(7) . ?
C7 C8 1.381(7) . ?
C8 C9 1.398(6) . ?
C9 C10 1.500(6) . ?
C11 C12 1.524(6) . ?
C12 C13 1.524(5) . ?
C14 C15 1.508(6) . ?
C15 C20 1.394(6) . ?
C15 C16 1.406(6) . ?
C16 C17 1.378(7) . ?
C17 C18 1.377(7) . ?
C18 C19 1.402(6) . ?
C19 C20 1.389(6) . ?
